data_7712746
loop_
_publ_author_name
'Vasanthakumar, Aathith'
'Gray, Novan A. G.'
'Franko, Christopher J.'
'Murphy, Maia C.'
'Emslie, David J. H.'

_publ_section_title
;
 Group 3 dialkyl complexes of a rigid monoanionic NNN-donor pincer ligand:
 synthesis, structures, unexpected reactivity with
 CPh<sub>3</sub><sup>+</sup>, and hydroamination catalysis.
;
_journal_name_full 'Dalton transactions (Cambridge, England : 2003)'
_journal_paper_doi 10.1039/d3dt00530e
_journal_year 2023
_chemical_formula_moiety 'C43 H70 N7 Si2 Y'
_chemical_formula_sum 'C43 H70 N7 Si2 Y'
_chemical_formula_weight 830.15
_chemical_name_common '[AII2]YR2'
_space_group_crystal_system monoclinic
_space_group_IT_number 14
_space_group_name_Hall '-P 2yn'
_space_group_name_H-M_alt 'P 1 21/n 1'
_atom_sites_solution_hydrogens geom
_atom_sites_solution_primary direct
_audit_creation_date 2023-02-13
_audit_creation_method
;
Olex2 1.5
(compiled 2022.04.07 svn.rca3783a0 for OlexSys, GUI svn.r6498)
;
_audit_update_record
;
2023-02-17 deposited with the CCDC.	2023-03-31 downloaded from the CCDC.
;
_cell_angle_alpha 90
_cell_angle_beta 106.235(3)
_cell_angle_gamma 90
_cell_formula_units_Z 4
_cell_length_a 11.7271(6)
_cell_length_b 33.9737(17)
_cell_length_c 12.2113(6)
_cell_measurement_reflns_used 9778
_cell_measurement_temperature 100
_cell_measurement_theta_max 23.87
_cell_measurement_theta_min 2.40
_cell_volume 4671.1(4)
_computing_cell_refinement 'SAINT v8.34A (Bruker, 2013)'
_computing_data_reduction 'SAINT v8.34A (Bruker, 2013)'
_computing_molecular_graphics 'Olex2 1.5 (Dolomanov et al., 2009)'
_computing_publication_material 'Olex2 1.5 (Dolomanov et al., 2009)'
_computing_structure_refinement 'SHELXL 2018/3 (Sheldrick, 2015)'
_computing_structure_solution 'SHELXS  (Sheldrick, 2008)'
_diffrn_ambient_temperature 100
_diffrn_measured_fraction_theta_full 0.999
_diffrn_measured_fraction_theta_max 0.992
_diffrn_measurement_device_type 'Bruker APEX-II CCD'
_diffrn_measurement_method '\f and \w scans'
_diffrn_radiation_type MoK\a
_diffrn_radiation_wavelength 0.71073
_diffrn_reflns_av_R_equivalents 0.0751
_diffrn_reflns_av_unetI/netI 0.0430
_diffrn_reflns_Laue_measured_fraction_full 0.999
_diffrn_reflns_Laue_measured_fraction_max 0.992
_diffrn_reflns_limit_h_max 16
_diffrn_reflns_limit_h_min -16
_diffrn_reflns_limit_k_max 48
_diffrn_reflns_limit_k_min -48
_diffrn_reflns_limit_l_max 17
_diffrn_reflns_limit_l_min -17
_diffrn_reflns_number 181640
_diffrn_reflns_point_group_measured_fraction_full 0.999
_diffrn_reflns_point_group_measured_fraction_max 0.992
_diffrn_reflns_theta_full 25.242
_diffrn_reflns_theta_max 30.560
_diffrn_reflns_theta_min 1.837
_exptl_absorpt_coefficient_mu 1.335
_exptl_absorpt_correction_T_max 0.7461
_exptl_absorpt_correction_T_min 0.6927
_exptl_absorpt_correction_type multi-scan
_exptl_absorpt_process_details
;
SADABS-2014/4 (Bruker,2014/4) was used for absorption correction.
wR2(int) was 0.0524 before and 0.0481 after correction.
The Ratio of minimum to maximum transmission is 0.9284.
The \l/2 correction factor is 0.00150.
;
_exptl_crystal_colour colourless
_exptl_crystal_density_diffrn 1.180
_exptl_crystal_description block
_exptl_crystal_F_000 1776
_exptl_crystal_size_max 0.2
_exptl_crystal_size_mid 0.2
_exptl_crystal_size_min 0.2
_refine_diff_density_max 0.893
_refine_diff_density_min -0.473
_refine_diff_density_rms 0.074
_refine_ls_extinction_method none
_refine_ls_goodness_of_fit_ref 1.129
_refine_ls_hydrogen_treatment constr
_refine_ls_matrix_type full
_refine_ls_number_parameters 496
_refine_ls_number_reflns 14241
_refine_ls_number_restraints 0
_refine_ls_restrained_S_all 1.129
_refine_ls_R_factor_all 0.0656
_refine_ls_R_factor_gt 0.0437
_refine_ls_shift/su_max 0.002
_refine_ls_shift/su_mean 0.000
_refine_ls_structure_factor_coef Fsqd
_refine_ls_weighting_details 'w=1/[\s^2^(Fo^2^)+(0.0392P)^2^+2.8926P] where P=(Fo^2^+2Fc^2^)/3'
_refine_ls_weighting_scheme calc
_refine_ls_wR_factor_gt 0.0947
_refine_ls_wR_factor_ref 0.1014
_reflns_Friedel_coverage 0.000
_reflns_number_gt 11140
_reflns_number_total 14241
_reflns_threshold_expression 'I > 2\s(I)'
_cod_data_source_file d3dt00530e2.cif
_cod_data_source_block AII2YR2
_cod_database_code 7712746
_shelx_shelxl_version_number 2018/3
_shelx_space_group_comment
;
The symmetry employed for this shelxl refinement is uniquely defined
by the following loop, which should always be used as a source of
symmetry information in preference to the above space-group names.
They are only intended as comments.
;
_shelx_estimated_absorpt_t_max 0.776
_shelx_estimated_absorpt_t_min 0.776
_olex2_refinement_description
;
1. Fixed Uiso
 At 1.2 times of:
  All C(H) groups, All C(H,H) groups
 At 1.5 times of:
  All C(H,H,H) groups
2.a Ternary CH refined with riding coordinates:
 C21(H21), C24(H24), C30(H30), C33(H33)
2.b Secondary CH2 refined with riding coordinates:
 C36(H36A,H36B), C40(H40A,H40B)
2.c Aromatic/amide H refined with riding coordinates:
 C3(H3), C5(H5), C9(H9), C11(H11), C19(H19), C20(H20), C28(H28), C29(H29)
2.d Idealised Me refined as rotating group:
 C14(H14A,H14B,H14C), C15(H15A,H15B,H15C), C16(H16A,H16B,H16C), C17(H17A,H17B,
 H17C), C22(H22A,H22B,H22C), C23(H23A,H23B,H23C), C25(H25A,H25B,H25C), C26(H26A,
 H26B,H26C), C31(H31A,H31B,H31C), C32(H32A,H32B,H32C), C34(H34A,H34B,H34C),
 C35(H35A,H35B,H35C), C37(H37A,H37B,H37C), C38(H38A,H38B,H38C), C39(H39A,H39B,
 H39C), C41(H41A,H41B,H41C), C42(H42A,H42B,H42C), C43(H43A,H43B,H43C)
;
_olex2_submission_special_instructions 'No special instructions were received'

loop_
_space_group_symop_operation_xyz
'x, y, z'
'-x+1/2, y+1/2, -z+1/2'
'-x, -y, -z'
'x-1/2, -y-1/2, z-1/2'

loop_
_atom_site_label
_atom_site_type_symbol
_atom_site_fract_x
_atom_site_fract_y
_atom_site_fract_z
_atom_site_U_iso_or_equiv
_atom_site_adp_type
_atom_site_occupancy
_atom_site_site_symmetry_order
_atom_site_calc_flag
_atom_site_refinement_flags_posn
_atom_site_refinement_flags_adp
_atom_site_refinement_flags_occupancy
_atom_site_disorder_assembly
_atom_site_disorder_group
Y1 Y 0.44849(2) 0.62553(2) 0.36277(2) 0.01413(5) Uani 1 1 d . . . . .
Si1 Si 0.22787(5) 0.59090(2) 0.10243(5) 0.02333(12) Uani 1 1 d . . . . .
Si2 Si 0.59664(5) 0.71740(2) 0.31630(5) 0.02139(12) Uani 1 1 d . . . . .
N1 N 0.58396(13) 0.62599(5) 0.53879(13) 0.0149(3) Uani 1 1 d . . . . .
N2 N 0.59885(13) 0.57565(5) 0.37458(13) 0.0155(3) Uani 1 1 d . . . . .
N3 N 0.36345(13) 0.65423(5) 0.50092(13) 0.0155(3) Uani 1 1 d . . . . .
N4 N 0.55910(14) 0.51671(5) 0.25685(14) 0.0189(3) Uani 1 1 d . . . . .
N5 N 0.69084(14) 0.55723(5) 0.22604(13) 0.0190(3) Uani 1 1 d . . . . .
N6 N 0.17239(14) 0.63841(5) 0.53547(14) 0.0182(3) Uani 1 1 d . . . . .
N7 N 0.17509(14) 0.68503(5) 0.41303(14) 0.0207(3) Uani 1 1 d . . . . .
C1 C 0.68366(15) 0.60190(5) 0.56441(15) 0.0143(3) Uani 1 1 d . . . . .
C2 C 0.69136(15) 0.57379(5) 0.47985(15) 0.0147(3) Uani 1 1 d . . . . .
C3 C 0.78142(16) 0.54544(6) 0.50689(16) 0.0170(3) Uani 1 1 d . . . . .
H3 H 0.786827 0.527125 0.451950 0.020 Uiso 1 1 calc R U . . .
C4 C 0.86404(16) 0.54404(5) 0.61555(16) 0.0169(3) Uani 1 1 d . . . . .
C5 C 0.85930(16) 0.57302(6) 0.69460(16) 0.0170(4) Uani 1 1 d . . . . .
H5 H 0.915577 0.572937 0.765453 0.020 Uiso 1 1 calc R U . . .
C6 C 0.77137(16) 0.60250(5) 0.66995(16) 0.0163(3) Uani 1 1 d . . . . .
C7 C 0.76975(16) 0.63682(6) 0.75058(16) 0.0179(4) Uani 1 1 d . . . . .
C8 C 0.63928(16) 0.64674(5) 0.74125(15) 0.0161(3) Uani 1 1 d . . . . .
C9 C 0.60015(16) 0.66153(6) 0.83217(15) 0.0176(4) Uani 1 1 d . . . . .
H9 H 0.652523 0.661930 0.905114 0.021 Uiso 1 1 calc R U . . .
C10 C 0.48465(16) 0.67562(6) 0.81566(15) 0.0170(4) Uani 1 1 d . . . . .
C11 C 0.40634(16) 0.67460(5) 0.70518(16) 0.0167(3) Uani 1 1 d . . . . .
H11 H 0.330691 0.685257 0.692336 0.020 Uiso 1 1 calc R U . . .
C12 C 0.43968(15) 0.65790(5) 0.61397(15) 0.0145(3) Uani 1 1 d . . . . .
C13 C 0.55780(16) 0.64375(5) 0.63201(15) 0.0150(3) Uani 1 1 d . . . . .
C14 C 0.95097(17) 0.51027(6) 0.65035(17) 0.0217(4) Uani 1 1 d . . . . .
H14A H 0.913397 0.488873 0.678184 0.033 Uiso 1 1 calc R U . . .
H14B H 1.019122 0.518882 0.709361 0.033 Uiso 1 1 calc R U . . .
H14C H 0.975493 0.501634 0.585574 0.033 Uiso 1 1 calc R U . . .
C15 C 0.84261(18) 0.62808(7) 0.87363(17) 0.0276(5) Uani 1 1 d . . . . .
H15A H 0.837412 0.650021 0.921539 0.041 Uiso 1 1 calc R U . . .
H15B H 0.924125 0.623803 0.875770 0.041 Uiso 1 1 calc R U . . .
H15C H 0.811844 0.604949 0.900500 0.041 Uiso 1 1 calc R U . . .
C16 C 0.82641(18) 0.67270(6) 0.70763(19) 0.0250(4) Uani 1 1 d . . . . .
H16A H 0.781055 0.679095 0.631308 0.038 Uiso 1 1 calc R U . . .
H16B H 0.906417 0.666424 0.708295 0.038 Uiso 1 1 calc R U . . .
H16C H 0.826887 0.694823 0.756664 0.038 Uiso 1 1 calc R U . . .
C17 C 0.44463(18) 0.69245(7) 0.91383(17) 0.0242(4) Uani 1 1 d . . . . .
H17A H 0.379929 0.677058 0.924530 0.036 Uiso 1 1 calc R U . . .
H17B H 0.419083 0.719165 0.896912 0.036 Uiso 1 1 calc R U . . .
H17C H 0.509530 0.691781 0.982203 0.036 Uiso 1 1 calc R U . . .
C18 C 0.61528(16) 0.55138(5) 0.29155(15) 0.0159(3) Uani 1 1 d . . . . .
C19 C 0.68153(19) 0.52597(6) 0.15101(17) 0.0240(4) Uani 1 1 d . . . . .
H19 H 0.723767 0.522890 0.097467 0.029 Uiso 1 1 calc R U . . .
C20 C 0.60011(19) 0.50089(6) 0.16991(17) 0.0245(4) Uani 1 1 d . . . . .
H20 H 0.575797 0.477316 0.131812 0.029 Uiso 1 1 calc R U . . .
C21 C 0.47325(18) 0.49755(6) 0.30951(18) 0.0222(4) Uani 1 1 d . . . . .
H21 H 0.441165 0.517887 0.349500 0.027 Uiso 1 1 calc R U . . .
C22 C 0.3698(2) 0.47966(7) 0.2181(2) 0.0338(5) Uani 1 1 d . . . . .
H22A H 0.336298 0.499191 0.161430 0.051 Uiso 1 1 calc R U . . .
H22B H 0.310146 0.470733 0.252545 0.051 Uiso 1 1 calc R U . . .
H22C H 0.397736 0.457822 0.182958 0.051 Uiso 1 1 calc R U . . .
C23 C 0.5364(2) 0.46717(7) 0.3971(2) 0.0291(5) Uani 1 1 d . . . . .
H23A H 0.565998 0.446336 0.359462 0.044 Uiso 1 1 calc R U . . .
H23B H 0.481689 0.456557 0.434956 0.044 Uiso 1 1 calc R U . . .
H23C H 0.601497 0.479446 0.452206 0.044 Uiso 1 1 calc R U . . .
C24 C 0.76567(18) 0.59273(6) 0.23168(18) 0.0220(4) Uani 1 1 d . . . . .
H24 H 0.759444 0.608680 0.296635 0.026 Uiso 1 1 calc R U . . .
C25 C 0.89551(19) 0.58117(7) 0.2516(2) 0.0349(5) Uani 1 1 d . . . . .
H25A H 0.920182 0.564969 0.318446 0.052 Uiso 1 1 calc R U . . .
H25B H 0.943693 0.604468 0.262032 0.052 Uiso 1 1 calc R U . . .
H25C H 0.904390 0.566806 0.186758 0.052 Uiso 1 1 calc R U . . .
C26 C 0.7185(2) 0.61710(7) 0.1234(2) 0.0330(5) Uani 1 1 d . . . . .
H26A H 0.720625 0.601602 0.058231 0.050 Uiso 1 1 calc R U . . .
H26B H 0.766979 0.640094 0.127124 0.050 Uiso 1 1 calc R U . . .
H26C H 0.638130 0.624909 0.116647 0.050 Uiso 1 1 calc R U . . .
C27 C 0.24529(16) 0.65892(6) 0.48674(15) 0.0163(3) Uani 1 1 d . . . . .
C28 C 0.05819(18) 0.68074(7) 0.41670(19) 0.0268(4) Uani 1 1 d . . . . .
H28 H -0.006797 0.695174 0.374805 0.032 Uiso 1 1 calc R U . . .
C29 C 0.05614(17) 0.65207(6) 0.49147(18) 0.0240(4) Uani 1 1 d . . . . .
H29 H -0.010536 0.642927 0.510623 0.029 Uiso 1 1 calc R U . . .
C30 C 0.20871(17) 0.60434(6) 0.61265(17) 0.0207(4) Uani 1 1 d . . . . .
H30 H 0.295564 0.602557 0.634261 0.025 Uiso 1 1 calc R U . . .
C31 C 0.1581(2) 0.56674(6) 0.5494(2) 0.0280(5) Uani 1 1 d . . . . .
H31A H 0.073014 0.567368 0.530625 0.042 Uiso 1 1 calc R U . . .
H31B H 0.187370 0.544379 0.596998 0.042 Uiso 1 1 calc R U . . .
H31C H 0.182181 0.564796 0.480576 0.042 Uiso 1 1 calc R U . . .
C32 C 0.1701(2) 0.61023(7) 0.72099(19) 0.0295(5) Uani 1 1 d . . . . .
H32A H 0.201882 0.634583 0.756567 0.044 Uiso 1 1 calc R U . . .
H32B H 0.199105 0.588847 0.772640 0.044 Uiso 1 1 calc R U . . .
H32C H 0.084939 0.610980 0.701887 0.044 Uiso 1 1 calc R U . . .
C33 C 0.22244(19) 0.71913(6) 0.36318(18) 0.0245(4) Uani 1 1 d . . . . .
H33 H 0.295200 0.710712 0.345410 0.029 Uiso 1 1 calc R U . . .
C34 C 0.1335(2) 0.73232(7) 0.25250(19) 0.0349(5) Uani 1 1 d . . . . .
H34A H 0.109325 0.710029 0.203145 0.052 Uiso 1 1 calc R U . . .
H34B H 0.169952 0.751544 0.215463 0.052 Uiso 1 1 calc R U . . .
H34C H 0.065344 0.743688 0.269230 0.052 Uiso 1 1 calc R U . . .
C35 C 0.2548(2) 0.75149(7) 0.45238(19) 0.0282(5) Uani 1 1 d . . . . .
H35A H 0.185315 0.759250 0.473823 0.042 Uiso 1 1 calc R U . . .
H35B H 0.285655 0.773733 0.421405 0.042 Uiso 1 1 calc R U . . .
H35C H 0.313915 0.741928 0.518281 0.042 Uiso 1 1 calc R U . . .
C36 C 0.26651(17) 0.58918(6) 0.25965(17) 0.0229(4) Uani 1 1 d . . . . .
H36A H 0.276112 0.561832 0.283267 0.028 Uiso 1 1 calc R U . . .
H36B H 0.200166 0.599654 0.283290 0.028 Uiso 1 1 calc R U . . .
C37 C 0.1136(2) 0.55365(7) 0.0237(2) 0.0340(5) Uani 1 1 d . . . . .
H37A H 0.137267 0.527759 0.052788 0.051 Uiso 1 1 calc R U . . .
H37B H 0.107951 0.554480 -0.056196 0.051 Uiso 1 1 calc R U . . .
H37C H 0.037703 0.559862 0.034768 0.051 Uiso 1 1 calc R U . . .
C38 C 0.3639(2) 0.58258(7) 0.05004(19) 0.0298(5) Uani 1 1 d . . . . .
H38A H 0.424938 0.600919 0.086720 0.045 Uiso 1 1 calc R U . . .
H38B H 0.343223 0.586428 -0.031026 0.045 Uiso 1 1 calc R U . . .
H38C H 0.392352 0.556202 0.067940 0.045 Uiso 1 1 calc R U . . .
C39 C 0.1687(2) 0.64109(7) 0.0498(2) 0.0315(5) Uani 1 1 d . . . . .
H39A H 0.097959 0.646252 0.072273 0.047 Uiso 1 1 calc R U . . .
H39B H 0.150619 0.641896 -0.031811 0.047 Uiso 1 1 calc R U . . .
H39C H 0.227459 0.660673 0.082268 0.047 Uiso 1 1 calc R U . . .
C40 C 0.48418(17) 0.68026(6) 0.24802(17) 0.0215(4) Uani 1 1 d . . . . .
H40A H 0.506899 0.669339 0.183781 0.026 Uiso 1 1 calc R U . . .
H40B H 0.409322 0.693871 0.217354 0.026 Uiso 1 1 calc R U . . .
C41 C 0.6115(2) 0.75975(7) 0.2210(2) 0.0382(6) Uani 1 1 d . . . . .
H41A H 0.643799 0.750324 0.161862 0.057 Uiso 1 1 calc R U . . .
H41B H 0.663424 0.779312 0.265362 0.057 Uiso 1 1 calc R U . . .
H41C H 0.534714 0.771136 0.187452 0.057 Uiso 1 1 calc R U . . .
C42 C 0.74770(19) 0.69337(7) 0.3666(2) 0.0336(5) Uani 1 1 d . . . . .
H42A H 0.742390 0.670232 0.409977 0.050 Uiso 1 1 calc R U . . .
H42B H 0.803117 0.711499 0.413465 0.050 Uiso 1 1 calc R U . . .
H42C H 0.774305 0.686185 0.301733 0.050 Uiso 1 1 calc R U . . .
C43 C 0.5654(2) 0.74045(7) 0.44519(19) 0.0294(5) Uani 1 1 d . . . . .
H43A H 0.493904 0.755785 0.421684 0.044 Uiso 1 1 calc R U . . .
H43B H 0.630483 0.757172 0.482995 0.044 Uiso 1 1 calc R U . . .
H43C H 0.555795 0.720156 0.496596 0.044 Uiso 1 1 calc R U . . .

loop_
_atom_site_aniso_label
_atom_site_aniso_U_11
_atom_site_aniso_U_22
_atom_site_aniso_U_33
_atom_site_aniso_U_23
_atom_site_aniso_U_13
_atom_site_aniso_U_12
Y1 0.01180(8) 0.01815(9) 0.01192(8) 0.00018(7) 0.00244(6) 0.00132(7)
Si1 0.0182(3) 0.0295(3) 0.0190(3) -0.0038(2) -0.0003(2) 0.0002(2)
Si2 0.0190(3) 0.0227(3) 0.0236(3) 0.0005(2) 0.0079(2) -0.0019(2)
N1 0.0129(7) 0.0171(7) 0.0147(7) -0.0008(6) 0.0036(5) 0.0008(6)
N2 0.0152(7) 0.0170(8) 0.0135(7) -0.0018(6) 0.0028(6) 0.0016(6)
N3 0.0116(7) 0.0189(8) 0.0153(7) -0.0008(6) 0.0026(6) 0.0017(6)
N4 0.0203(8) 0.0188(8) 0.0180(8) -0.0020(6) 0.0059(6) -0.0008(6)
N5 0.0206(8) 0.0207(8) 0.0167(7) -0.0007(6) 0.0067(6) 0.0010(6)
N6 0.0131(7) 0.0213(8) 0.0201(8) -0.0005(6) 0.0044(6) 0.0011(6)
N7 0.0164(8) 0.0242(9) 0.0210(8) 0.0038(7) 0.0044(6) 0.0062(6)
C1 0.0130(8) 0.0145(8) 0.0152(8) 0.0012(6) 0.0039(6) -0.0002(6)
C2 0.0133(8) 0.0158(9) 0.0150(8) 0.0003(7) 0.0040(6) -0.0009(6)
C3 0.0164(8) 0.0177(9) 0.0171(8) -0.0010(7) 0.0052(7) 0.0015(7)
C4 0.0148(8) 0.0165(9) 0.0195(9) 0.0020(7) 0.0049(7) 0.0017(7)
C5 0.0127(8) 0.0193(9) 0.0172(8) 0.0015(7) 0.0013(7) 0.0005(7)
C6 0.0148(8) 0.0166(9) 0.0172(8) -0.0008(7) 0.0039(7) -0.0004(7)
C7 0.0146(8) 0.0211(9) 0.0162(8) -0.0033(7) 0.0016(7) 0.0014(7)
C8 0.0150(8) 0.0169(9) 0.0154(8) -0.0005(7) 0.0025(7) -0.0012(7)
C9 0.0181(9) 0.0195(9) 0.0138(8) -0.0015(7) 0.0023(7) -0.0001(7)
C10 0.0186(9) 0.0174(9) 0.0159(8) -0.0020(7) 0.0062(7) -0.0013(7)
C11 0.0147(8) 0.0171(9) 0.0190(9) -0.0003(7) 0.0058(7) 0.0002(7)
C12 0.0135(8) 0.0153(8) 0.0141(8) 0.0002(6) 0.0030(6) -0.0008(6)
C13 0.0146(8) 0.0160(8) 0.0145(8) 0.0010(7) 0.0044(6) 0.0001(7)
C14 0.0188(9) 0.0216(10) 0.0233(10) 0.0008(8) 0.0036(8) 0.0038(7)
C15 0.0198(9) 0.0408(13) 0.0178(9) -0.0091(9) -0.0021(7) 0.0083(9)
C16 0.0193(10) 0.0231(10) 0.0338(11) -0.0085(9) 0.0093(8) -0.0042(8)
C17 0.0238(10) 0.0317(11) 0.0177(9) -0.0040(8) 0.0069(8) 0.0015(8)
C18 0.0150(8) 0.0177(9) 0.0142(8) 0.0013(7) 0.0030(7) 0.0027(7)
C19 0.0290(11) 0.0257(11) 0.0198(9) -0.0042(8) 0.0108(8) 0.0036(8)
C20 0.0277(11) 0.0258(11) 0.0211(10) -0.0071(8) 0.0084(8) 0.0002(8)
C21 0.0199(9) 0.0211(10) 0.0270(10) -0.0014(8) 0.0086(8) -0.0026(7)
C22 0.0259(11) 0.0337(13) 0.0388(13) 0.0012(10) 0.0042(10) -0.0094(9)
C23 0.0266(11) 0.0282(11) 0.0344(12) 0.0042(9) 0.0114(9) -0.0027(9)
C24 0.0228(10) 0.0220(10) 0.0234(10) 0.0004(8) 0.0103(8) -0.0003(8)
C25 0.0211(11) 0.0331(13) 0.0491(15) 0.0037(11) 0.0076(10) -0.0001(9)
C26 0.0307(12) 0.0340(13) 0.0363(12) 0.0143(10) 0.0124(10) 0.0017(9)
C27 0.0157(8) 0.0180(9) 0.0144(8) -0.0014(7) 0.0030(7) 0.0015(7)
C28 0.0149(9) 0.0352(12) 0.0293(11) 0.0025(9) 0.0046(8) 0.0085(8)
C29 0.0121(8) 0.0307(11) 0.0288(10) -0.0031(9) 0.0053(8) 0.0017(8)
C30 0.0181(9) 0.0196(9) 0.0242(10) 0.0019(8) 0.0055(7) -0.0019(7)
C31 0.0276(11) 0.0235(11) 0.0344(12) -0.0023(9) 0.0114(9) -0.0048(8)
C32 0.0334(12) 0.0319(12) 0.0248(10) 0.0019(9) 0.0111(9) -0.0057(9)
C33 0.0265(10) 0.0242(10) 0.0241(10) 0.0075(8) 0.0091(8) 0.0076(8)
C34 0.0483(15) 0.0306(12) 0.0222(11) 0.0058(9) 0.0040(10) 0.0094(11)
C35 0.0285(11) 0.0283(11) 0.0274(11) 0.0065(9) 0.0072(9) 0.0027(9)
C36 0.0177(9) 0.0280(11) 0.0219(9) -0.0023(8) 0.0034(7) -0.0011(8)
C37 0.0280(11) 0.0374(13) 0.0299(12) -0.0081(10) -0.0030(9) -0.0028(10)
C38 0.0252(11) 0.0403(13) 0.0227(10) 0.0004(9) 0.0046(8) 0.0045(9)
C39 0.0272(11) 0.0349(12) 0.0269(11) -0.0018(9) -0.0013(9) 0.0034(9)
C40 0.0198(9) 0.0260(10) 0.0180(9) 0.0023(8) 0.0043(7) -0.0005(8)
C41 0.0470(15) 0.0324(13) 0.0410(14) 0.0036(10) 0.0221(12) -0.0086(11)
C42 0.0191(10) 0.0357(13) 0.0447(14) -0.0082(11) 0.0068(10) -0.0024(9)
C43 0.0280(11) 0.0325(12) 0.0293(11) -0.0047(9) 0.0103(9) -0.0051(9)

loop_
_atom_type_symbol
_atom_type_description
_atom_type_scat_dispersion_real
_atom_type_scat_dispersion_imag
_atom_type_scat_source
C C 0.0033 0.0016 'International Tables Vol C Tables 4.2.6.8 and 6.1.1.4'
H H 0.0000 0.0000 'International Tables Vol C Tables 4.2.6.8 and 6.1.1.4'
N N 0.0061 0.0033 'International Tables Vol C Tables 4.2.6.8 and 6.1.1.4'
Si Si 0.0817 0.0704 'International Tables Vol C Tables 4.2.6.8 and 6.1.1.4'
Y Y -2.7962 3.5667 'International Tables Vol C Tables 4.2.6.8 and 6.1.1.4'

loop_
_geom_angle_atom_site_label_1
_geom_angle_atom_site_label_2
_geom_angle_atom_site_label_3
_geom_angle
_geom_angle_site_symmetry_1
_geom_angle_site_symmetry_3
_geom_angle_publ_flag
N1 Y1 N2 69.26(5) . . ?
N1 Y1 N3 69.63(5) . . ?
N1 Y1 C36 138.82(6) . . ?
N1 Y1 C40 110.46(6) . . ?
N2 Y1 C36 100.99(6) . . ?
N2 Y1 C40 109.23(6) . . ?
N3 Y1 N2 133.09(5) . . ?
N3 Y1 C36 95.26(6) . . ?
N3 Y1 C40 105.49(6) . . ?
C40 Y1 C36 110.48(7) . . ?
C36 Si1 C37 116.03(11) . . ?
C36 Si1 C38 111.14(10) . . ?
C36 Si1 C39 110.05(10) . . ?
C37 Si1 C38 105.73(11) . . ?
C39 Si1 C37 106.87(11) . . ?
C39 Si1 C38 106.47(11) . . ?
C40 Si2 C41 114.80(11) . . ?
C40 Si2 C42 109.73(10) . . ?
C40 Si2 C43 112.34(10) . . ?
C41 Si2 C42 106.83(12) . . ?
C43 Si2 C41 105.72(11) . . ?
C43 Si2 C42 106.98(11) . . ?
C1 N1 Y1 121.82(11) . . ?
C1 N1 C13 115.71(15) . . ?
C13 N1 Y1 121.05(11) . . ?
C2 N2 Y1 116.14(11) . . ?
C18 N2 Y1 129.19(12) . . ?
C18 N2 C2 114.33(15) . . ?
C12 N3 Y1 116.51(11) . . ?
C27 N3 Y1 124.72(12) . . ?
C27 N3 C12 117.06(15) . . ?
C18 N4 C20 109.42(16) . . ?
C18 N4 C21 124.93(16) . . ?
C20 N4 C21 125.53(17) . . ?
C18 N5 C19 109.38(16) . . ?
C18 N5 C24 124.38(16) . . ?
C19 N5 C24 126.17(16) . . ?
C27 N6 C29 109.03(16) . . ?
C27 N6 C30 125.10(16) . . ?
C29 N6 C30 125.56(16) . . ?
C27 N7 C28 109.20(17) . . ?
C27 N7 C33 123.47(16) . . ?
C28 N7 C33 125.36(17) . . ?
N1 C1 C2 116.78(15) . . ?
N1 C1 C6 123.48(16) . . ?
C6 C1 C2 119.63(16) . . ?
C1 C2 N2 115.73(15) . . ?
C3 C2 N2 125.05(16) . . ?
C3 C2 C1 119.08(16) . . ?
C2 C3 H3 119.3 . . ?
C2 C3 C4 121.38(17) . . ?
C4 C3 H3 119.3 . . ?
C3 C4 C14 121.44(17) . . ?
C5 C4 C3 118.67(17) . . ?
C5 C4 C14 119.73(17) . . ?
C4 C5 H5 119.2 . . ?
C4 C5 C6 121.60(17) . . ?
C6 C5 H5 119.2 . . ?
C1 C6 C5 119.33(17) . . ?
C1 C6 C7 117.60(16) . . ?
C5 C6 C7 123.00(16) . . ?
C6 C7 C8 108.06(15) . . ?
C6 C7 C15 112.26(16) . . ?
C6 C7 C16 107.36(15) . . ?
C8 C7 C16 108.33(16) . . ?
C15 C7 C8 112.61(16) . . ?
C15 C7 C16 108.04(17) . . ?
C9 C8 C7 123.79(16) . . ?
C9 C8 C13 119.19(17) . . ?
C13 C8 C7 116.79(16) . . ?
C8 C9 H9 119.2 . . ?
C10 C9 C8 121.69(17) . . ?
C10 C9 H9 119.2 . . ?
C9 C10 C11 118.52(16) . . ?
C9 C10 C17 121.14(17) . . ?
C11 C10 C17 120.34(17) . . ?
C10 C11 H11 119.3 . . ?
C12 C11 C10 121.43(17) . . ?
C12 C11 H11 119.3 . . ?
C11 C12 N3 124.57(16) . . ?
C11 C12 C13 119.33(16) . . ?
C13 C12 N3 116.10(15) . . ?
N1 C13 C8 123.84(16) . . ?
N1 C13 C12 116.47(15) . . ?
C8 C13 C12 119.63(16) . . ?
C4 C14 H14A 109.5 . . ?
C4 C14 H14B 109.5 . . ?
C4 C14 H14C 109.5 . . ?
H14A C14 H14B 109.5 . . ?
H14A C14 H14C 109.5 . . ?
H14B C14 H14C 109.5 . . ?
C7 C15 H15A 109.5 . . ?
C7 C15 H15B 109.5 . . ?
C7 C15 H15C 109.5 . . ?
H15A C15 H15B 109.5 . . ?
H15A C15 H15C 109.5 . . ?
H15B C15 H15C 109.5 . . ?
C7 C16 H16A 109.5 . . ?
C7 C16 H16B 109.5 . . ?
C7 C16 H16C 109.5 . . ?
H16A C16 H16B 109.5 . . ?
H16A C16 H16C 109.5 . . ?
H16B C16 H16C 109.5 . . ?
C10 C17 H17A 109.5 . . ?
C10 C17 H17B 109.5 . . ?
C10 C17 H17C 109.5 . . ?
H17A C17 H17B 109.5 . . ?
H17A C17 H17C 109.5 . . ?
H17B C17 H17C 109.5 . . ?
N2 C18 N5 126.78(17) . . ?
N4 C18 N2 126.88(17) . . ?
N4 C18 N5 106.33(16) . . ?
N5 C19 H19 126.3 . . ?
C20 C19 N5 107.45(17) . . ?
C20 C19 H19 126.3 . . ?
N4 C20 H20 126.3 . . ?
C19 C20 N4 107.42(18) . . ?
C19 C20 H20 126.3 . . ?
N4 C21 H21 107.9 . . ?
N4 C21 C22 110.74(17) . . ?
N4 C21 C23 110.21(16) . . ?
C22 C21 H21 107.9 . . ?
C23 C21 H21 107.9 . . ?
C23 C21 C22 112.05(18) . . ?
C21 C22 H22A 109.5 . . ?
C21 C22 H22B 109.5 . . ?
C21 C22 H22C 109.5 . . ?
H22A C22 H22B 109.5 . . ?
H22A C22 H22C 109.5 . . ?
H22B C22 H22C 109.5 . . ?
C21 C23 H23A 109.5 . . ?
C21 C23 H23B 109.5 . . ?
C21 C23 H23C 109.5 . . ?
H23A C23 H23B 109.5 . . ?
H23A C23 H23C 109.5 . . ?
H23B C23 H23C 109.5 . . ?
N5 C24 H24 108.1 . . ?
N5 C24 C25 110.47(17) . . ?
N5 C24 C26 109.54(17) . . ?
C25 C24 H24 108.1 . . ?
C25 C24 C26 112.43(18) . . ?
C26 C24 H24 108.1 . . ?
C24 C25 H25A 109.5 . . ?
C24 C25 H25B 109.5 . . ?
C24 C25 H25C 109.5 . . ?
H25A C25 H25B 109.5 . . ?
H25A C25 H25C 109.5 . . ?
H25B C25 H25C 109.5 . . ?
C24 C26 H26A 109.5 . . ?
C24 C26 H26B 109.5 . . ?
C24 C26 H26C 109.5 . . ?
H26A C26 H26B 109.5 . . ?
H26A C26 H26C 109.5 . . ?
H26B C26 H26C 109.5 . . ?
N3 C27 N6 128.86(17) . . ?
N3 C27 N7 124.54(17) . . ?
N6 C27 N7 106.52(16) . . ?
N7 C28 H28 126.2 . . ?
C29 C28 N7 107.67(18) . . ?
C29 C28 H28 126.2 . . ?
N6 C29 H29 126.2 . . ?
C28 C29 N6 107.58(18) . . ?
C28 C29 H29 126.2 . . ?
N6 C30 H30 108.2 . . ?
N6 C30 C31 109.32(17) . . ?
N6 C30 C32 110.32(17) . . ?
C31 C30 H30 108.2 . . ?
C31 C30 C32 112.43(17) . . ?
C32 C30 H30 108.2 . . ?
C30 C31 H31A 109.5 . . ?
C30 C31 H31B 109.5 . . ?
C30 C31 H31C 109.5 . . ?
H31A C31 H31B 109.5 . . ?
H31A C31 H31C 109.5 . . ?
H31B C31 H31C 109.5 . . ?
C30 C32 H32A 109.5 . . ?
C30 C32 H32B 109.5 . . ?
C30 C32 H32C 109.5 . . ?
H32A C32 H32B 109.5 . . ?
H32A C32 H32C 109.5 . . ?
H32B C32 H32C 109.5 . . ?
N7 C33 H33 108.1 . . ?
N7 C33 C34 110.53(18) . . ?
N7 C33 C35 108.50(17) . . ?
C34 C33 H33 108.1 . . ?
C35 C33 H33 108.1 . . ?
C35 C33 C34 113.24(18) . . ?
C33 C34 H34A 109.5 . . ?
C33 C34 H34B 109.5 . . ?
C33 C34 H34C 109.5 . . ?
H34A C34 H34B 109.5 . . ?
H34A C34 H34C 109.5 . . ?
H34B C34 H34C 109.5 . . ?
C33 C35 H35A 109.5 . . ?
C33 C35 H35B 109.5 . . ?
C33 C35 H35C 109.5 . . ?
H35A C35 H35B 109.5 . . ?
H35A C35 H35C 109.5 . . ?
H35B C35 H35C 109.5 . . ?
Y1 C36 H36A 108.3 . . ?
Y1 C36 H36B 108.3 . . ?
Si1 C36 Y1 115.98(10) . . ?
Si1 C36 H36A 108.3 . . ?
Si1 C36 H36B 108.3 . . ?
H36A C36 H36B 107.4 . . ?
Si1 C37 H37A 109.5 . . ?
Si1 C37 H37B 109.5 . . ?
Si1 C37 H37C 109.5 . . ?
H37A C37 H37B 109.5 . . ?
H37A C37 H37C 109.5 . . ?
H37B C37 H37C 109.5 . . ?
Si1 C38 H38A 109.5 . . ?
Si1 C38 H38B 109.5 . . ?
Si1 C38 H38C 109.5 . . ?
H38A C38 H38B 109.5 . . ?
H38A C38 H38C 109.5 . . ?
H38B C38 H38C 109.5 . . ?
Si1 C39 H39A 109.5 . . ?
Si1 C39 H39B 109.5 . . ?
Si1 C39 H39C 109.5 . . ?
H39A C39 H39B 109.5 . . ?
H39A C39 H39C 109.5 . . ?
H39B C39 H39C 109.5 . . ?
Y1 C40 H40A 107.7 . . ?
Y1 C40 H40B 107.7 . . ?
Si2 C40 Y1 118.55(9) . . ?
Si2 C40 H40A 107.7 . . ?
Si2 C40 H40B 107.7 . . ?
H40A C40 H40B 107.1 . . ?
Si2 C41 H41A 109.5 . . ?
Si2 C41 H41B 109.5 . . ?
Si2 C41 H41C 109.5 . . ?
H41A C41 H41B 109.5 . . ?
H41A C41 H41C 109.5 . . ?
H41B C41 H41C 109.5 . . ?
Si2 C42 H42A 109.5 . . ?
Si2 C42 H42B 109.5 . . ?
Si2 C42 H42C 109.5 . . ?
H42A C42 H42B 109.5 . . ?
H42A C42 H42C 109.5 . . ?
H42B C42 H42C 109.5 . . ?
Si2 C43 H43A 109.5 . . ?
Si2 C43 H43B 109.5 . . ?
Si2 C43 H43C 109.5 . . ?
H43A C43 H43B 109.5 . . ?
H43A C43 H43C 109.5 . . ?
H43B C43 H43C 109.5 . . ?

loop_
_geom_bond_atom_site_label_1
_geom_bond_atom_site_label_2
_geom_bond_distance
_geom_bond_site_symmetry_2
_geom_bond_publ_flag
Y1 N1 2.2879(15) . ?
Y1 N2 2.4206(15) . ?
Y1 N3 2.3941(15) . ?
Y1 C36 2.482(2) . ?
Y1 C40 2.434(2) . ?
Si1 C36 1.846(2) . ?
Si1 C37 1.898(2) . ?
Si1 C38 1.899(2) . ?
Si1 C39 1.885(2) . ?
Si2 C40 1.847(2) . ?
Si2 C41 1.889(2) . ?
Si2 C42 1.890(2) . ?
Si2 C43 1.884(2) . ?
N1 C1 1.389(2) . ?
N1 C13 1.396(2) . ?
N2 C2 1.433(2) . ?
N2 C18 1.362(2) . ?
N3 C12 1.425(2) . ?
N3 C27 1.357(2) . ?
N4 C18 1.358(2) . ?
N4 C20 1.390(2) . ?
N4 C21 1.488(2) . ?
N5 C18 1.364(2) . ?
N5 C19 1.387(3) . ?
N5 C24 1.482(3) . ?
N6 C27 1.362(2) . ?
N6 C29 1.398(2) . ?
N6 C30 1.478(3) . ?
N7 C27 1.364(2) . ?
N7 C28 1.392(3) . ?
N7 C33 1.487(3) . ?
C1 C2 1.428(2) . ?
C1 C6 1.406(2) . ?
C2 C3 1.399(3) . ?
C3 H3 0.9300 . ?
C3 C4 1.408(3) . ?
C4 C5 1.391(3) . ?
C4 C14 1.515(3) . ?
C5 H5 0.9300 . ?
C5 C6 1.408(3) . ?
C6 C7 1.530(3) . ?
C7 C8 1.539(3) . ?
C7 C15 1.536(3) . ?
C7 C16 1.548(3) . ?
C8 C9 1.407(3) . ?
C8 C13 1.411(3) . ?
C9 H9 0.9300 . ?
C9 C10 1.397(3) . ?
C10 C11 1.404(3) . ?
C10 C17 1.516(3) . ?
C11 H11 0.9300 . ?
C11 C12 1.400(2) . ?
C12 C13 1.424(2) . ?
C14 H14A 0.9600 . ?
C14 H14B 0.9600 . ?
C14 H14C 0.9600 . ?
C15 H15A 0.9600 . ?
C15 H15B 0.9600 . ?
C15 H15C 0.9600 . ?
C16 H16A 0.9600 . ?
C16 H16B 0.9600 . ?
C16 H16C 0.9600 . ?
C17 H17A 0.9600 . ?
C17 H17B 0.9600 . ?
C17 H17C 0.9600 . ?
C19 H19 0.9300 . ?
C19 C20 1.347(3) . ?
C20 H20 0.9300 . ?
C21 H21 0.9800 . ?
C21 C22 1.526(3) . ?
C21 C23 1.522(3) . ?
C22 H22A 0.9600 . ?
C22 H22B 0.9600 . ?
C22 H22C 0.9600 . ?
C23 H23A 0.9600 . ?
C23 H23B 0.9600 . ?
C23 H23C 0.9600 . ?
C24 H24 0.9800 . ?
C24 C25 1.525(3) . ?
C24 C26 1.527(3) . ?
C25 H25A 0.9600 . ?
C25 H25B 0.9600 . ?
C25 H25C 0.9600 . ?
C26 H26A 0.9600 . ?
C26 H26B 0.9600 . ?
C26 H26C 0.9600 . ?
C28 H28 0.9300 . ?
C28 C29 1.340(3) . ?
C29 H29 0.9300 . ?
C30 H30 0.9800 . ?
C30 C31 1.525(3) . ?
C30 C32 1.527(3) . ?
C31 H31A 0.9600 . ?
C31 H31B 0.9600 . ?
C31 H31C 0.9600 . ?
C32 H32A 0.9600 . ?
C32 H32B 0.9600 . ?
C32 H32C 0.9600 . ?
C33 H33 0.9800 . ?
C33 C34 1.525(3) . ?
C33 C35 1.519(3) . ?
C34 H34A 0.9600 . ?
C34 H34B 0.9600 . ?
C34 H34C 0.9600 . ?
C35 H35A 0.9600 . ?
C35 H35B 0.9600 . ?
C35 H35C 0.9600 . ?
C36 H36A 0.9700 . ?
C36 H36B 0.9700 . ?
C37 H37A 0.9600 . ?
C37 H37B 0.9600 . ?
C37 H37C 0.9600 . ?
C38 H38A 0.9600 . ?
C38 H38B 0.9600 . ?
C38 H38C 0.9600 . ?
C39 H39A 0.9600 . ?
C39 H39B 0.9600 . ?
C39 H39C 0.9600 . ?
C40 H40A 0.9700 . ?
C40 H40B 0.9700 . ?
C41 H41A 0.9600 . ?
C41 H41B 0.9600 . ?
C41 H41C 0.9600 . ?
C42 H42A 0.9600 . ?
C42 H42B 0.9600 . ?
C42 H42C 0.9600 . ?
C43 H43A 0.9600 . ?
C43 H43B 0.9600 . ?
C43 H43C 0.9600 . ?

loop_
_geom_torsion_atom_site_label_1
_geom_torsion_atom_site_label_2
_geom_torsion_atom_site_label_3
_geom_torsion_atom_site_label_4
_geom_torsion
_geom_torsion_site_symmetry_1
_geom_torsion_site_symmetry_2
_geom_torsion_site_symmetry_3
_geom_torsion_site_symmetry_4
_geom_torsion_publ_flag
Y1 N1 C1 C2 -6.5(2) . . . . ?
Y1 N1 C1 C6 177.29(13) . . . . ?
Y1 N1 C13 C8 -176.78(14) . . . . ?
Y1 N1 C13 C12 5.9(2) . . . . ?
Y1 N2 C2 C1 -0.50(19) . . . . ?
Y1 N2 C2 C3 175.18(14) . . . . ?
Y1 N2 C18 N4 -83.3(2) . . . . ?
Y1 N2 C18 N5 96.2(2) . . . . ?
Y1 N3 C12 C11 178.69(14) . . . . ?
Y1 N3 C12 C13 -0.5(2) . . . . ?
Y1 N3 C27 N6 106.2(2) . . . . ?
Y1 N3 C27 N7 -70.2(2) . . . . ?
N1 C1 C2 N2 4.3(2) . . . . ?
N1 C1 C2 C3 -171.68(16) . . . . ?
N1 C1 C6 C5 170.25(17) . . . . ?
N1 C1 C6 C7 -12.8(3) . . . . ?
N2 C2 C3 C4 -175.38(17) . . . . ?
N3 C12 C13 N1 -3.3(2) . . . . ?
N3 C12 C13 C8 179.25(16) . . . . ?
N5 C19 C20 N4 0.0(2) . . . . ?
N7 C28 C29 N6 0.3(2) . . . . ?
C1 N1 C13 C8 16.6(3) . . . . ?
C1 N1 C13 C12 -160.72(16) . . . . ?
C1 C2 C3 C4 0.2(3) . . . . ?
C1 C6 C7 C8 37.8(2) . . . . ?
C1 C6 C7 C15 162.60(17) . . . . ?
C1 C6 C7 C16 -78.8(2) . . . . ?
C2 N2 C18 N4 103.8(2) . . . . ?
C2 N2 C18 N5 -76.8(2) . . . . ?
C2 C1 C6 C5 -5.9(3) . . . . ?
C2 C1 C6 C7 171.08(16) . . . . ?
C2 C3 C4 C5 -3.8(3) . . . . ?
C2 C3 C4 C14 171.63(17) . . . . ?
C3 C4 C5 C6 2.6(3) . . . . ?
C4 C5 C6 C1 2.2(3) . . . . ?
C4 C5 C6 C7 -174.56(17) . . . . ?
C5 C6 C7 C8 -145.33(18) . . . . ?
C5 C6 C7 C15 -20.6(3) . . . . ?
C5 C6 C7 C16 98.0(2) . . . . ?
C6 C1 C2 N2 -179.34(16) . . . . ?
C6 C1 C2 C3 4.7(3) . . . . ?
C6 C7 C8 C9 148.40(18) . . . . ?
C6 C7 C8 C13 -37.2(2) . . . . ?
C7 C8 C9 C10 170.24(18) . . . . ?
C7 C8 C13 N1 11.9(3) . . . . ?
C7 C8 C13 C12 -170.90(17) . . . . ?
C8 C9 C10 C11 0.4(3) . . . . ?
C8 C9 C10 C17 -178.40(18) . . . . ?
C9 C8 C13 N1 -173.44(17) . . . . ?
C9 C8 C13 C12 3.8(3) . . . . ?
C9 C10 C11 C12 3.6(3) . . . . ?
C10 C11 C12 N3 177.06(17) . . . . ?
C10 C11 C12 C13 -3.8(3) . . . . ?
C11 C12 C13 N1 177.47(16) . . . . ?
C11 C12 C13 C8 0.0(3) . . . . ?
C12 N3 C27 N6 -58.4(3) . . . . ?
C12 N3 C27 N7 125.30(19) . . . . ?
C13 N1 C1 C2 160.04(16) . . . . ?
C13 N1 C1 C6 -16.2(3) . . . . ?
C13 C8 C9 C10 -4.1(3) . . . . ?
C14 C4 C5 C6 -172.91(17) . . . . ?
C15 C7 C8 C9 23.8(3) . . . . ?
C15 C7 C8 C13 -161.74(18) . . . . ?
C16 C7 C8 C9 -95.6(2) . . . . ?
C16 C7 C8 C13 78.8(2) . . . . ?
C17 C10 C11 C12 -177.60(18) . . . . ?
C18 N2 C2 C1 173.38(16) . . . . ?
C18 N2 C2 C3 -10.9(3) . . . . ?
C18 N4 C20 C19 -0.1(2) . . . . ?
C18 N4 C21 C22 140.03(19) . . . . ?
C18 N4 C21 C23 -95.4(2) . . . . ?
C18 N5 C19 C20 0.2(2) . . . . ?
C18 N5 C24 C25 126.0(2) . . . . ?
C18 N5 C24 C26 -109.6(2) . . . . ?
C19 N5 C18 N2 -179.78(18) . . . . ?
C19 N5 C18 N4 -0.2(2) . . . . ?
C19 N5 C24 C25 -57.4(3) . . . . ?
C19 N5 C24 C26 67.0(2) . . . . ?
C20 N4 C18 N2 179.77(18) . . . . ?
C20 N4 C18 N5 0.2(2) . . . . ?
C20 N4 C21 C22 -44.4(3) . . . . ?
C20 N4 C21 C23 80.2(2) . . . . ?
C21 N4 C18 N2 -4.1(3) . . . . ?
C21 N4 C18 N5 176.41(17) . . . . ?
C21 N4 C20 C19 -176.29(18) . . . . ?
C24 N5 C18 N2 -2.7(3) . . . . ?
C24 N5 C18 N4 176.84(17) . . . . ?
C24 N5 C19 C20 -176.85(18) . . . . ?
C27 N3 C12 C11 -15.5(3) . . . . ?
C27 N3 C12 C13 165.35(17) . . . . ?
C27 N6 C29 C28 -0.1(2) . . . . ?
C27 N6 C30 C31 -106.5(2) . . . . ?
C27 N6 C30 C32 129.34(19) . . . . ?
C27 N7 C28 C29 -0.4(2) . . . . ?
C27 N7 C33 C34 157.04(19) . . . . ?
C27 N7 C33 C35 -78.2(2) . . . . ?
C28 N7 C27 N3 177.32(18) . . . . ?
C28 N7 C27 N6 0.3(2) . . . . ?
C28 N7 C33 C34 -40.7(3) . . . . ?
C28 N7 C33 C35 84.1(2) . . . . ?
C29 N6 C27 N3 -176.96(19) . . . . ?
C29 N6 C27 N7 -0.1(2) . . . . ?
C29 N6 C30 C31 66.3(2) . . . . ?
C29 N6 C30 C32 -57.8(2) . . . . ?
C30 N6 C27 N3 -3.1(3) . . . . ?
C30 N6 C27 N7 173.74(17) . . . . ?
C30 N6 C29 C28 -173.94(19) . . . . ?
C33 N7 C27 N3 -17.9(3) . . . . ?
C33 N7 C27 N6 165.07(17) . . . . ?
C33 N7 C28 C29 -164.79(19) . . . . ?
C37 Si1 C36 Y1 165.40(10) . . . . ?
C38 Si1 C36 Y1 44.58(14) . . . . ?
C39 Si1 C36 Y1 -73.12(13) . . . . ?
C41 Si2 C40 Y1 -177.19(11) . . . . ?
C42 Si2 C40 Y1 62.50(14) . . . . ?
C43 Si2 C40 Y1 -56.36(14) . . . . ?
